data_7207488
loop_
_publ_author_name
'Yufit, D. S.'
'Howard, J. A. K.'

_publ_section_title
;
 Low melting molecular complexes. The structures of molecular complexes of
 tri- and di-chloromethanes with small ketones and 1,4-dioxane
;
_journal_issue 6
_journal_name_full CrystEngComm
_journal_page_first 2003
_journal_paper_doi 10.1039/c2ce06526f
_journal_volume 14
_journal_year 2012
_chemical_formula_moiety 'C H Cl3, C3 H6 O'
_chemical_formula_sum 'C4 H7 Cl3 O'
_chemical_formula_weight 177.45
_chemical_melting_point 163.2(13)
_chemical_name_common 'Chloroform aceton co-crystal'
_chemical_name_systematic
;
trichloromethane propanone-2 clathrate (1:1)
;
_space_group_crystal_system monoclinic
_space_group_IT_number 14
_space_group_name_Hall '-P 2yn'
_space_group_name_H-M_alt 'P 1 21/n 1'
_symmetry_space_group_name_Hall '-P 2yn'
_symmetry_space_group_name_H-M 'P 1 21/n 1'
_atom_sites_solution_hydrogens difmap
_atom_sites_solution_primary direct
_atom_sites_solution_secondary difmap
_audit_creation_date 2010-11-03
_audit_creation_method
;
Olex2 1.1-beta
(compiled 2010.10.26 svn.r1482, GUI svn.r3310)
;
_cell_angle_alpha 90.00
_cell_angle_beta 90.99(2)
_cell_angle_gamma 90.00
_cell_formula_units_Z 4
_cell_length_a 5.8895(4)
_cell_length_b 13.6031(10)
_cell_length_c 10.0396(8)
_cell_measurement_reflns_used 1759
_cell_measurement_temperature 150.0(2)
_cell_measurement_theta_max 30.45
_cell_measurement_theta_min 2.50
_cell_volume 804.21(10)
_computing_cell_refinement 'SAINT v6.45A (Bruker, 2003)'
_computing_data_collection 'SMART v5.625 (Bruker, 2001)'
_computing_data_reduction 'SAINT v6.45A (Bruker, 2003)'
_computing_molecular_graphics
;
O. V. Dolomanov, L. J. Bourhis, R. J. Gildea, J. A. K. Howard and H. Puschmann,
OLEX2: a complete structure solution, refinement and analysis program.
J. Appl. Cryst. (2009). 42, 339-341.
;
_computing_publication_material
;
O. V. Dolomanov, L. J. Bourhis, R. J. Gildea, J. A. K. Howard and H. Puschmann,
OLEX2: a complete structure solution, refinement and analysis program.
J. Appl. Cryst. (2009). 42, 339-341.
;
_computing_structure_refinement 'SHELXL-97 (Sheldrick, 1997)'
_computing_structure_solution 'A short history of SHELX (Sheldrick, 2007)/Bruker'
_diffrn_ambient_temperature 150.0(2)
_diffrn_detector 'CCD area detector'
_diffrn_detector_area_resol_mean 5.6
_diffrn_detector_type 'Bruker SMART CCD 6000 area detector'
_diffrn_measured_fraction_theta_full 0.968
_diffrn_measured_fraction_theta_max 0.968
_diffrn_measurement_device 'three-circle diffractometer'
_diffrn_measurement_device_type 'Bruker SMART CCD 6000 area detector'
_diffrn_measurement_method '\w scans'
_diffrn_radiation_monochromator graphite
_diffrn_radiation_probe x-ray
_diffrn_radiation_source 'fine-focus sealed tube'
_diffrn_radiation_type MoK\a
_diffrn_radiation_wavelength 0.71073
_diffrn_radiation_xray_symbol K-L~3~
_diffrn_reflns_av_R_equivalents 0.0381
_diffrn_reflns_av_unetI/netI 0.0392
_diffrn_reflns_limit_h_max 7
_diffrn_reflns_limit_h_min -7
_diffrn_reflns_limit_k_max 18
_diffrn_reflns_limit_k_min -18
_diffrn_reflns_limit_l_max 14
_diffrn_reflns_limit_l_min -14
_diffrn_reflns_number 7047
_diffrn_reflns_theta_full 29.99
_diffrn_reflns_theta_max 29.99
_diffrn_reflns_theta_min 2.52
_diffrn_source 'sealed X-ray tube'
_diffrn_source_current 30.0
_diffrn_source_power 1.5
_diffrn_source_target Mo
_diffrn_source_voltage 50.0
_exptl_absorpt_coefficient_mu 1.053
_exptl_absorpt_correction_type none
_exptl_crystal_colour less
_exptl_crystal_colour_lustre dull
_exptl_crystal_colour_modifier light
_exptl_crystal_colour_primary white
_exptl_crystal_density_diffrn 1.466
_exptl_crystal_density_meas 0
_exptl_crystal_density_method 'not measured'
_exptl_crystal_description cylinder
_exptl_crystal_F_000 360
_exptl_crystal_recrystallization_method 'grown in situ at 160K'
_exptl_crystal_size_max 0.40
_exptl_crystal_size_mid 0.30
_exptl_crystal_size_min 0.30
_refine_diff_density_max 0.376
_refine_diff_density_min -0.233
_refine_diff_density_rms 0.062
_refine_ls_extinction_method none
_refine_ls_goodness_of_fit_ref 1.061
_refine_ls_hydrogen_treatment refall
_refine_ls_matrix_type full
_refine_ls_number_parameters 101
_refine_ls_number_reflns 2268
_refine_ls_number_restraints 0
_refine_ls_restrained_S_all 1.061
_refine_ls_R_factor_all 0.0359
_refine_ls_R_factor_gt 0.0289
_refine_ls_shift/su_max 0.001
_refine_ls_shift/su_mean 0.000
_refine_ls_structure_factor_coef Fsqd
_refine_ls_weighting_details
;
calc w=1/[\s^2^(Fo^2^)+(0.0400P)^2^+0.0000P] where P=(Fo^2^+2Fc^2^)/3'
;
_refine_ls_weighting_scheme calc
_refine_ls_wR_factor_gt 0.0736
_refine_ls_wR_factor_ref 0.0772
_reflns_number_gt 1883
_reflns_number_total 2268
_reflns_threshold_expression >2sigma(I)
_cod_data_source_file c2ce06526f.txt
_cod_data_source_block 6_cfac
_cod_depositor_comments
;
The following automatic conversions were performed:

'_chemical_melting_point' value '162 - 164.5' was changed to
'163.2(13)' - the average value was taken and precision was
estimated.

Automatic conversion script
Id: cif_fix_values 1715 2011-07-08 13:25:40Z adriana 
;
_cod_database_code 7207488

loop_
_space_group_symop_id
_space_group_symop_operation_xyz
1 'x, y, z'
2 '-x+1/2, y+1/2, -z+1/2'
3 '-x, -y, -z'
4 'x-1/2, -y-1/2, z-1/2'

loop_
_atom_site_label
_atom_site_type_symbol
_atom_site_fract_x
_atom_site_fract_y
_atom_site_fract_z
_atom_site_U_iso_or_equiv
_atom_site_adp_type
_atom_site_occupancy
_atom_site_symmetry_multiplicity
_atom_site_calc_flag
Cl1 Cl 0.40558(6) 0.72482(2) 0.30271(3) 0.03984(11) Uani 1 1 d
Cl2 Cl 0.82565(6) 0.73141(3) 0.45562(3) 0.04315(11) Uani 1 1 d
Cl3 Cl 0.39674(6) 0.74139(3) 0.58997(3) 0.04328(11) Uani 1 1 d
O1 O 0.30909(19) 0.48467(8) 0.37084(10) 0.0518(3) Uani 1 1 d
C1 C 0.1852(2) 0.48718(8) 0.27288(12) 0.0358(3) Uani 1 1 d
C1S C 0.54117(19) 0.69129(9) 0.45389(10) 0.0292(2) Uani 1 1 d
C2 C -0.0670(3) 0.48957(12) 0.28333(17) 0.0486(3) Uani 1 1 d
C3 C 0.2818(3) 0.48895(13) 0.13559(16) 0.0502(4) Uani 1 1 d
H1S H 0.538(2) 0.6256(11) 0.4624(12) 0.030(3) Uiso 1 1 d
H2C H -0.116(3) 0.5476(15) 0.237(2) 0.082(6) Uiso 1 1 d
H2B H -0.120(3) 0.4912(13) 0.375(2) 0.072(6) Uiso 1 1 d
H2A H -0.120(3) 0.4379(14) 0.235(2) 0.080(6) Uiso 1 1 d
H3C H 0.224(4) 0.5512(16) 0.091(2) 0.093(7) Uiso 1 1 d
H3B H 0.424(4) 0.4848(17) 0.133(2) 0.090(8) Uiso 1 1 d
H3A H 0.214(3) 0.4376(14) 0.088(2) 0.082(6) Uiso 1 1 d

loop_
_atom_site_aniso_label
_atom_site_aniso_U_11
_atom_site_aniso_U_22
_atom_site_aniso_U_33
_atom_site_aniso_U_23
_atom_site_aniso_U_13
_atom_site_aniso_U_12
Cl1 0.0496(2) 0.03940(17) 0.03010(16) 0.00539(11) -0.01253(13) -0.00431(14)
Cl2 0.02914(19) 0.0593(2) 0.04108(19) -0.00416(13) 0.00123(13) -0.00873(14)
Cl3 0.0385(2) 0.0585(2) 0.03304(17) -0.00638(13) 0.00654(13) -0.00011(14)
O1 0.0640(7) 0.0471(5) 0.0435(5) 0.0112(4) -0.0186(5) -0.0070(5)
C1 0.0458(7) 0.0247(5) 0.0368(6) 0.0027(4) -0.0063(5) -0.0021(5)
C1S 0.0305(6) 0.0329(6) 0.0242(5) 0.0003(4) -0.0022(4) -0.0027(5)
C2 0.0470(8) 0.0449(8) 0.0539(8) -0.0029(7) 0.0004(6) 0.0048(7)
C3 0.0553(10) 0.0534(9) 0.0420(7) -0.0027(6) 0.0015(6) -0.0058(8)

loop_
_atom_type_symbol
_atom_type_description
_atom_type_scat_dispersion_real
_atom_type_scat_dispersion_imag
_atom_type_scat_source
C C 0.0033 0.0016 'International Tables Vol C Tables 4.2.6.8 and 6.1.1.4'
H H 0.0000 0.0000 'International Tables Vol C Tables 4.2.6.8 and 6.1.1.4'
O O 0.0106 0.0060 'International Tables Vol C Tables 4.2.6.8 and 6.1.1.4'
Cl Cl 0.1484 0.1585 'International Tables Vol C Tables 4.2.6.8 and 6.1.1.4'

loop_
_geom_angle_atom_site_label_1
_geom_angle_atom_site_label_2
_geom_angle_atom_site_label_3
_geom_angle
Cl1 C1S H1S 109.3(8)
Cl2 C1S Cl1 110.18(6)
Cl2 C1S H1S 109.0(8)
Cl3 C1S Cl1 110.52(7)
Cl3 C1S Cl2 110.17(6)
Cl3 C1S H1S 107.6(8)
O1 C1 C2 121.92(14)
O1 C1 C3 120.80(15)
C1 C2 H2C 105.9(12)
C1 C2 H2B 113.8(12)
C1 C2 H2A 106.3(13)
C1 C3 H3C 106.6(12)
C1 C3 H3B 114.7(15)
C1 C3 H3A 107.1(12)
C2 C1 C3 117.28(13)
H2C C2 H2B 109.8(16)
H2C C2 H2A 106.2(17)
H2B C2 H2A 114.2(17)
H3C C3 H3B 112(2)
H3C C3 H3A 105.2(16)
H3B C3 H3A 111(2)

loop_
_geom_bond_atom_site_label_1
_geom_bond_atom_site_label_2
_geom_bond_distance
Cl1 C1S 1.7629(11)
Cl2 C1S 1.7619(12)
Cl3 C1S 1.7591(12)
O1 C1 1.2148(15)
C1 C2 1.491(2)
C1 C3 1.501(2)
C1S H1S 0.898(15)
C2 H2C 0.96(2)
C2 H2B 0.98(2)
C2 H2A 0.91(2)
C3 H3C 1.01(2)
C3 H3B 0.84(2)
C3 H3A 0.93(2)
